data_7720699
loop_
_publ_author_name
'Mehra, Rupansha'
'Vidyasagar, Kanamaluru'

_publ_section_title
;
 Syntheses and characterization of non-molecular phenyl- and
 methyl-phosphonates and ethylenediphosphonates of thorium and cerium.
;
_journal_issue 13
_journal_name_full 'Dalton transactions (Cambridge, England : 2003)'
_journal_page_first 5250
_journal_page_last 5265
_journal_paper_doi 10.1039/d6dt00270f
_journal_volume 55
_journal_year 2026
_chemical_formula_sum 'C2 H4 Ce O6 P2'
_chemical_formula_weight 326.11
_space_group_crystal_system triclinic
_space_group_IT_number 2
_space_group_name_Hall '-P 1'
_space_group_name_H-M_alt 'P -1'
_atom_sites_solution_hydrogens geom
_audit_creation_method SHELXL-2018/3
_audit_update_record
;
2025-08-30 deposited with the CCDC.	2026-03-02 downloaded from the CCDC.
;
_cell_angle_alpha 69.159(2)
_cell_angle_beta 69.445(2)
_cell_angle_gamma 83.358(2)
_cell_formula_units_Z 4
_cell_length_a 8.3996(4)
_cell_length_b 8.6999(4)
_cell_length_c 10.6890(5)
_cell_measurement_reflns_used 8117
_cell_measurement_temperature 298(2)
_cell_measurement_theta_max 25.31
_cell_measurement_theta_min 3.62
_cell_volume 683.49(6)
_computing_cell_refinement 'Bruker SAINT'
_computing_data_collection 'Bruker APEX2'
_computing_data_reduction 'Bruker SAINT'
_computing_molecular_graphics 'Bruker SHELXTL'
_computing_publication_material 'Bruker SHELXTL'
_computing_structure_refinement 'SHELXL-2018/3 (Sheldrick, 2018)'
_computing_structure_solution 'SHELXS-97 (Sheldrick 2008)'
_diffrn_ambient_temperature 298(2)
_diffrn_measured_fraction_theta_full 0.999
_diffrn_measured_fraction_theta_max 0.989
_diffrn_measurement_device_type 'Bruker APEX-II CCD'
_diffrn_measurement_method '\f and \w scans'
_diffrn_radiation_type MoK\a
_diffrn_radiation_wavelength 0.71073
_diffrn_reflns_av_unetI/netI 0.1274
_diffrn_reflns_Laue_measured_fraction_full 0.999
_diffrn_reflns_Laue_measured_fraction_max 0.989
_diffrn_reflns_limit_h_max 10
_diffrn_reflns_limit_h_min -10
_diffrn_reflns_limit_k_max 11
_diffrn_reflns_limit_k_min -11
_diffrn_reflns_limit_l_max 13
_diffrn_reflns_limit_l_min -13
_diffrn_reflns_number 28036
_diffrn_reflns_point_group_measured_fraction_full 0.999
_diffrn_reflns_point_group_measured_fraction_max 0.989
_diffrn_reflns_theta_full 25.242
_diffrn_reflns_theta_max 27.361
_diffrn_reflns_theta_min 2.590
_exptl_absorpt_coefficient_mu 7.105
_exptl_absorpt_correction_T_max 0.7452
_exptl_absorpt_correction_T_min 0.6254
_exptl_absorpt_correction_type multi-scan
_exptl_crystal_colour colourless
_exptl_crystal_density_diffrn 3.169
_exptl_crystal_description plate
_exptl_crystal_F_000 608
_exptl_crystal_size_max 0.078
_exptl_crystal_size_mid 0.070
_exptl_crystal_size_min 0.007
_refine_diff_density_max 2.671
_refine_diff_density_min -2.643
_refine_diff_density_rms 0.274
_refine_ls_extinction_method none
_refine_ls_goodness_of_fit_ref 1.014
_refine_ls_hydrogen_treatment constr
_refine_ls_matrix_type full
_refine_ls_number_parameters 200
_refine_ls_number_reflns 28036
_refine_ls_number_restraints 12
_refine_ls_restrained_S_all 1.014
_refine_ls_R_factor_all 0.1107
_refine_ls_R_factor_gt 0.0656
_refine_ls_shift/su_max 0.000
_refine_ls_shift/su_mean 0.000
_refine_ls_structure_factor_coef Fsqd
_refine_ls_weighting_details 'w=1/[\s^2^(Fo^2^)+(0.0286P)^2^+1.7633P] where P=(Fo^2^+2Fc^2^)/3'
_refine_ls_weighting_scheme calc
_refine_ls_wR_factor_gt 0.1160
_refine_ls_wR_factor_ref 0.1316
_reflns_Friedel_coverage 0.000
_reflns_number_gt 18792
_reflns_number_total 28036
_reflns_threshold_expression 'I > 2\s(I)'
_cod_data_source_file d6dt00270f2.cif
_cod_data_source_block CeO6P2C2H5
_cod_depositor_comments 'Adding full bibliography for 7720695--7720702.cif.'
_cod_database_code 7720699
_shelx_shelxl_version_number 2018/3
_shelx_space_group_comment
;
The symmetry employed for this shelxl refinement is uniquely defined
by the following loop, which should always be used as a source of
symmetry information in preference to the above space-group names.
They are only intended as comments.
;
_shelx_estimated_absorpt_t_min 0.607
_shelx_estimated_absorpt_t_max 0.952

loop_
_space_group_symop_operation_xyz
'x, y, z'
'-x, -y, -z'

loop_
_atom_site_label
_atom_site_type_symbol
_atom_site_fract_x
_atom_site_fract_y
_atom_site_fract_z
_atom_site_U_iso_or_equiv
_atom_site_adp_type
_atom_site_occupancy
_atom_site_site_symmetry_order
_atom_site_calc_flag
_atom_site_refinement_flags_posn
_atom_site_refinement_flags_adp
_atom_site_refinement_flags_occupancy
_atom_site_disorder_assembly
_atom_site_disorder_group
Ce1 Ce 0.75310(11) 0.94116(10) -0.23732(10) 0.0077(2) Uani 1 1 d . . . . .
Ce2 Ce 0.25182(11) 0.01723(10) 0.74101(10) 0.0077(2) Uani 1 1 d . . . . .
P1 P 0.4936(5) 0.7752(5) 0.1379(5) 0.0085(9) Uani 1 1 d . . . . .
P2 P 0.4952(5) 0.2454(5) 0.3777(5) 0.0085(9) Uani 1 1 d . . . . .
P3 P 0.0014(5) 0.2516(5) 0.9815(5) 0.0086(9) Uani 1 1 d . . . . .
P4 P 1.0023(5) 0.7606(5) -0.5062(5) 0.0080(9) Uani 1 1 d . . . . .
O1 O 0.5992(14) 0.7644(12) -0.0055(12) 0.011(2) Uani 1 1 d . . . . .
O2 O 0.5388(14) 0.9177(11) 0.1726(12) 0.010(2) Uani 1 1 d . . . . .
O3 O 0.3015(14) 0.8051(12) 0.1514(13) 0.012(3) Uani 1 1 d . . . . .
O4 O 0.3933(14) 0.2359(12) 0.5265(13) 0.013(2) Uani 1 1 d . U . . .
O5 O 0.4530(14) 0.1090(12) 0.3334(13) 0.013(3) Uani 1 1 d . . . . .
O6 O 0.6898(14) 0.2234(12) 0.3554(13) 0.013(3) Uani 1 1 d . . . . .
O7 O 0.1004(14) 0.2066(13) 0.8535(13) 0.013(3) Uani 1 1 d . . . . .
O8 O 0.0345(14) 0.1451(12) 1.1190(12) 0.012(2) Uani 1 1 d . . . . .
O9 O -0.1946(13) 0.2273(12) 1.0210(13) 0.012(3) Uani 1 1 d . . . . .
O10 O 0.8969(13) 0.7462(12) -0.3544(13) 0.012(3) Uani 1 1 d . . . . .
O11 O 0.9594(14) 0.9118(12) -0.6184(12) 0.011(2) Uani 1 1 d . . . . .
O12 O 1.1960(14) 0.7857(12) -0.5369(13) 0.013(3) Uani 1 1 d . . . . .
C1 C 0.507(2) 0.5878(17) 0.2744(18) 0.011(3) Uani 1 1 d . . . . .
H1A H 0.621127 0.577958 0.279578 0.014 Uiso 1 1 calc R U . . .
H1B H 0.428661 0.591662 0.364890 0.014 Uiso 1 1 calc R U . . .
C2 C 0.467(2) 0.4376(17) 0.2503(19) 0.012(4) Uani 1 1 d . . . . .
H2A H 0.538909 0.439543 0.156235 0.015 Uiso 1 1 calc R U . . .
H2B H 0.349790 0.443988 0.252601 0.015 Uiso 1 1 calc R U . . .
C3 C 0.045(2) 0.4643(18) 0.9402(18) 0.014(3) Uani 1 1 d . U . . .
H3A H 0.166848 0.478179 0.913976 0.017 Uiso 1 1 calc R U . . .
H3B H 0.013090 0.528420 0.857857 0.017 Uiso 1 1 calc R U . . .
C4 C 0.978(2) 0.5836(16) -0.5492(18) 0.011(3) Uani 1 1 d . . . . .
H4A H 0.861333 0.578384 -0.544708 0.013 Uiso 1 1 calc R U . . .
H4B H 1.050410 0.598901 -0.646230 0.013 Uiso 1 1 calc R U . . .

loop_
_atom_site_aniso_label
_atom_site_aniso_U_11
_atom_site_aniso_U_22
_atom_site_aniso_U_33
_atom_site_aniso_U_23
_atom_site_aniso_U_13
_atom_site_aniso_U_12
Ce1 0.0055(5) 0.0098(4) 0.0082(6) -0.0037(4) -0.0022(4) 0.0002(4)
Ce2 0.0063(5) 0.0086(4) 0.0088(6) -0.0038(4) -0.0025(4) 0.0007(4)
P1 0.008(2) 0.0099(19) 0.008(2) -0.0032(16) -0.0023(18) -0.0001(15)
P2 0.009(2) 0.0077(19) 0.009(2) -0.0030(16) -0.0029(18) -0.0003(15)
P3 0.010(2) 0.0081(19) 0.008(2) -0.0038(16) -0.0028(18) 0.0002(15)
P4 0.008(2) 0.0075(18) 0.009(2) -0.0035(16) -0.0039(18) 0.0017(15)
O1 0.013(6) 0.009(5) 0.008(7) -0.001(5) -0.002(5) 0.003(4)
O2 0.012(6) 0.005(5) 0.019(7) -0.004(5) -0.011(5) 0.001(4)
O3 0.009(6) 0.014(6) 0.014(7) -0.007(5) -0.005(5) 0.002(4)
O4 0.013(5) 0.012(4) 0.011(5) -0.004(4) -0.001(4) 0.000(4)
O5 0.013(6) 0.011(5) 0.019(8) -0.009(5) -0.007(5) 0.001(4)
O6 0.007(6) 0.016(6) 0.014(7) -0.008(5) 0.002(5) -0.002(4)
O7 0.015(6) 0.014(6) 0.011(7) -0.008(5) 0.000(5) 0.000(5)
O8 0.011(6) 0.016(6) 0.010(7) -0.003(5) -0.006(5) -0.001(4)
O9 0.006(6) 0.015(6) 0.014(7) -0.003(5) -0.003(5) -0.004(4)
O10 0.006(6) 0.011(5) 0.017(7) -0.002(5) -0.003(5) -0.001(4)
O11 0.012(6) 0.007(5) 0.014(7) -0.003(5) -0.007(5) 0.002(4)
O12 0.010(6) 0.015(6) 0.012(7) -0.006(5) -0.002(5) 0.001(4)
C1 0.013(8) 0.010(7) 0.009(9) -0.002(6) -0.001(7) -0.003(6)
C2 0.012(9) 0.009(8) 0.011(10) -0.001(7) -0.002(7) 0.001(6)
C3 0.016(6) 0.013(5) 0.014(6) -0.006(4) -0.003(5) 0.000(4)
C4 0.016(8) 0.009(8) 0.009(9) -0.003(6) -0.007(7) 0.001(6)

loop_
_atom_type_symbol
_atom_type_description
_atom_type_scat_dispersion_real
_atom_type_scat_dispersion_imag
_atom_type_scat_source
C C 0.0033 0.0016 'International Tables Vol C Tables 4.2.6.8 and 6.1.1.4'
H H 0.0000 0.0000 'International Tables Vol C Tables 4.2.6.8 and 6.1.1.4'
O O 0.0106 0.0060 'International Tables Vol C Tables 4.2.6.8 and 6.1.1.4'
P P 0.1023 0.0942 'International Tables Vol C Tables 4.2.6.8 and 6.1.1.4'
Ce Ce -0.2486 2.6331 'International Tables Vol C Tables 4.2.6.8 and 6.1.1.4'

loop_
_geom_angle_atom_site_label_1
_geom_angle_atom_site_label_2
_geom_angle_atom_site_label_3
_geom_angle
_geom_angle_site_symmetry_1
_geom_angle_site_symmetry_3
_geom_angle_publ_flag
O1 Ce1 O10 102.1(3) . . ?
O1 Ce1 O8 76.0(4) . 2_666 ?
O10 Ce1 O8 83.1(4) . 2_666 ?
O1 Ce1 O5 91.2(4) . 2_665 ?
O10 Ce1 O5 76.8(4) . 2_665 ?
O8 Ce1 O5 153.4(3) 2_666 2_665 ?
O1 Ce1 O11 141.3(4) . 2_774 ?
O10 Ce1 O11 80.5(3) . 2_774 ?
O8 Ce1 O11 65.9(3) 2_666 2_774 ?
O5 Ce1 O11 126.2(4) 2_665 2_774 ?
O1 Ce1 O2 75.9(4) . 2_675 ?
O10 Ce1 O2 140.5(3) . 2_675 ?
O8 Ce1 O2 132.2(4) 2_666 2_675 ?
O5 Ce1 O2 63.9(3) 2_665 2_675 ?
O11 Ce1 O2 125.9(3) 2_774 2_675 ?
O1 Ce1 O3 91.4(4) . 2_675 ?
O10 Ce1 O3 161.0(3) . 2_675 ?
O8 Ce1 O3 87.3(3) 2_666 2_675 ?
O5 Ce1 O3 116.7(3) 2_665 2_675 ?
O11 Ce1 O3 80.7(3) 2_774 2_675 ?
O2 Ce1 O3 55.7(3) 2_675 2_675 ?
O1 Ce1 O12 154.8(3) . 2_774 ?
O10 Ce1 O12 99.5(4) . 2_774 ?
O8 Ce1 O12 119.8(3) 2_666 2_774 ?
O5 Ce1 O12 81.0(3) 2_665 2_774 ?
O11 Ce1 O12 55.6(3) 2_774 2_774 ?
O2 Ce1 O12 79.1(3) 2_675 2_774 ?
O3 Ce1 O12 71.4(3) 2_675 2_774 ?
O1 Ce1 P1 83.9(3) . 2_675 ?
O10 Ce1 P1 165.1(3) . 2_675 ?
O8 Ce1 P1 111.7(3) 2_666 2_675 ?
O5 Ce1 P1 89.5(3) 2_665 2_675 ?
O11 Ce1 P1 103.5(2) 2_774 2_675 ?
O2 Ce1 P1 27.4(2) 2_675 2_675 ?
O3 Ce1 P1 28.3(2) 2_675 2_675 ?
O12 Ce1 P1 72.2(2) 2_774 2_675 ?
O1 Ce1 P4 161.2(3) . 2_774 ?
O10 Ce1 P4 90.7(3) . 2_774 ?
O8 Ce1 P4 92.1(3) 2_666 2_774 ?
O5 Ce1 P4 105.2(3) 2_665 2_774 ?
O11 Ce1 P4 27.3(3) 2_774 2_774 ?
O2 Ce1 P4 102.9(2) 2_675 2_774 ?
O3 Ce1 P4 73.3(3) 2_675 2_774 ?
O12 Ce1 P4 28.4(2) 2_774 2_774 ?
P1 Ce1 P4 87.15(10) 2_675 2_774 ?
O7 Ce2 O4 91.9(4) . . ?
O7 Ce2 O2 78.4(4) . 2_666 ?
O4 Ce2 O2 83.7(4) . 2_666 ?
O7 Ce2 O11 84.1(4) . 2_665 ?
O4 Ce2 O11 77.7(4) . 2_665 ?
O2 Ce2 O11 154.0(3) 2_666 2_665 ?
O7 Ce2 O5 142.3(3) . 2_656 ?
O4 Ce2 O5 79.7(4) . 2_656 ?
O2 Ce2 O5 64.3(3) 2_666 2_656 ?
O11 Ce2 O5 128.6(4) 2_665 2_656 ?
O7 Ce2 O6 160.1(3) . 2_656 ?
O4 Ce2 O6 99.6(4) . 2_656 ?
O2 Ce2 O6 118.8(3) 2_666 2_656 ?
O11 Ce2 O6 82.6(3) 2_665 2_656 ?
O5 Ce2 O6 56.7(3) 2_656 2_656 ?
O7 Ce2 O9 93.4(4) . 2_557 ?
O4 Ce2 O9 161.8(4) . 2_557 ?
O2 Ce2 O9 80.4(3) 2_666 2_557 ?
O11 Ce2 O9 120.1(3) 2_665 2_557 ?
O5 Ce2 O9 85.5(4) 2_656 2_557 ?
O6 Ce2 O9 80.6(3) 2_656 2_557 ?
O7 Ce2 O8 81.9(3) . 2_557 ?
O4 Ce2 O8 142.6(4) . 2_557 ?
O2 Ce2 O8 130.1(4) 2_666 2_557 ?
O11 Ce2 O8 64.9(3) 2_665 2_557 ?
O5 Ce2 O8 125.8(3) 2_656 2_557 ?
O6 Ce2 O8 79.1(3) 2_656 2_557 ?
O9 Ce2 O8 55.5(3) 2_557 2_557 ?
O7 Ce2 P2 169.0(3) . 2_656 ?
O4 Ce2 P2 90.0(3) . 2_656 ?
O2 Ce2 P2 91.1(3) 2_666 2_656 ?
O11 Ce2 P2 106.8(3) 2_665 2_656 ?
O5 Ce2 P2 28.0(2) 2_656 2_656 ?
O6 Ce2 P2 28.6(2) 2_656 2_656 ?
O9 Ce2 P2 81.6(3) 2_557 2_656 ?
O8 Ce2 P2 103.0(2) 2_557 2_656 ?
O7 Ce2 P3 83.5(3) . 2_557 ?
O4 Ce2 P3 169.7(3) . 2_557 ?
O2 Ce2 P3 104.3(3) 2_666 2_557 ?
O11 Ce2 P3 92.6(3) 2_665 2_557 ?
O5 Ce2 P3 109.5(3) 2_656 2_557 ?
O6 Ce2 P3 82.4(3) 2_656 2_557 ?
O9 Ce2 P3 28.4(2) 2_557 2_557 ?
O8 Ce2 P3 27.6(3) 2_557 2_557 ?
P2 Ce2 P3 96.28(10) 2_656 2_557 ?
O1 P1 O2 115.7(6) . . ?
O1 P1 O3 111.5(7) . . ?
O2 P1 O3 103.2(6) . . ?
O1 P1 C1 109.9(7) . . ?
O2 P1 C1 108.2(7) . . ?
O3 P1 C1 107.9(7) . . ?
O1 P1 Ce1 133.0(5) . 2_675 ?
O2 P1 Ce1 51.1(4) . 2_675 ?
O3 P1 Ce1 52.2(4) . 2_675 ?
C1 P1 Ce1 117.0(6) . 2_675 ?
O4 P2 O5 114.2(6) . . ?
O4 P2 O6 112.0(7) . . ?
O5 P2 O6 103.6(6) . . ?
O4 P2 C2 111.9(7) . . ?
O5 P2 C2 106.6(7) . . ?
O6 P2 C2 108.1(7) . . ?
O4 P2 Ce2 130.5(5) . 2_656 ?
O5 P2 Ce2 51.6(4) . 2_656 ?
O6 P2 Ce2 52.0(4) . 2_656 ?
C2 P2 Ce2 117.6(6) . 2_656 ?
O7 P3 O8 115.2(7) . . ?
O7 P3 O9 111.4(6) . . ?
O8 P3 O9 102.7(6) . . ?
O7 P3 C3 107.4(7) . . ?
O8 P3 C3 110.9(7) . . ?
O9 P3 C3 109.2(7) . . ?
O7 P3 Ce2 120.0(4) . 2_557 ?
O8 P3 Ce2 51.9(4) . 2_557 ?
O9 P3 Ce2 52.0(4) . 2_557 ?
C3 P3 Ce2 132.5(6) . 2_557 ?
O10 P4 O11 113.7(6) . . ?
O10 P4 O12 111.6(6) . . ?
O11 P4 O12 103.4(6) . . ?
O10 P4 C4 112.6(7) . . ?
O11 P4 C4 106.3(7) . . ?
O12 P4 C4 108.6(7) . . ?
O10 P4 Ce1 130.8(4) . 2_774 ?
O11 P4 Ce1 49.7(4) . 2_774 ?
O12 P4 Ce1 53.8(4) . 2_774 ?
C4 P4 Ce1 116.5(6) . 2_774 ?
P1 O1 Ce1 139.2(6) . . ?
P1 O2 Ce2 138.7(6) . 2_666 ?
P1 O2 Ce1 101.5(5) . 2_675 ?
Ce2 O2 Ce1 115.3(4) 2_666 2_675 ?
P1 O3 Ce1 99.5(5) . 2_675 ?
P2 O4 Ce2 134.5(6) . . ?
P2 O5 Ce1 137.9(6) . 2_665 ?
P2 O5 Ce2 100.4(5) . 2_656 ?
Ce1 O5 Ce2 116.3(4) 2_665 2_656 ?
P2 O6 Ce2 99.3(5) . 2_656 ?
P3 O7 Ce2 152.5(7) . . ?
P3 O8 Ce1 145.1(6) . 2_666 ?
P3 O8 Ce2 100.5(5) . 2_557 ?
Ce1 O8 Ce2 114.0(4) 2_666 2_557 ?
P3 O9 Ce2 99.6(5) . 2_557 ?
P4 O10 Ce1 134.5(6) . . ?
P4 O11 Ce2 136.9(6) . 2_665 ?
P4 O11 Ce1 103.0(5) . 2_774 ?
Ce2 O11 Ce1 114.9(4) 2_665 2_774 ?
P4 O12 Ce1 97.9(5) . 2_774 ?
C2 C1 P1 112.9(11) . . ?
C1 C2 P2 114.3(11) . . ?
C3 C3 P3 115.7(15) 2_567 . ?
C4 C4 P4 114.8(14) 2_764 . ?

loop_
_geom_bond_atom_site_label_1
_geom_bond_atom_site_label_2
_geom_bond_distance
_geom_bond_site_symmetry_2
_geom_bond_publ_flag
Ce1 O1 2.382(11) . ?
Ce1 O10 2.424(11) . ?
Ce1 O8 2.439(11) 2_666 ?
Ce1 O5 2.447(10) 2_665 ?
Ce1 O11 2.558(11) 2_774 ?
Ce1 O2 2.591(11) 2_675 ?
Ce1 O3 2.615(10) 2_675 ?
Ce1 O12 2.662(12) 2_774 ?
Ce1 P1 3.263(4) 2_675 ?
Ce1 P4 3.269(4) 2_774 ?
Ce2 O7 2.373(10) . ?
Ce2 O4 2.407(11) . ?
Ce2 O2 2.451(10) 2_666 ?
Ce2 O11 2.459(11) 2_665 ?
Ce2 O5 2.568(11) 2_656 ?
Ce2 O6 2.575(10) 2_656 ?
Ce2 O9 2.599(12) 2_557 ?
Ce2 O8 2.602(10) 2_557 ?
Ce2 P2 3.223(4) 2_656 ?
Ce2 P3 3.252(4) 2_557 ?
P1 O1 1.508(12) . ?
P1 O2 1.534(10) . ?
P1 O3 1.569(11) . ?
P1 C1 1.784(16) . ?
P2 O4 1.495(12) . ?
P2 O5 1.540(10) . ?
P2 O6 1.566(11) . ?
P2 C2 1.796(16) . ?
P3 O7 1.491(12) . ?
P3 O8 1.534(12) . ?
P3 O9 1.569(11) . ?
P3 C3 1.794(15) . ?
P4 O10 1.518(12) . ?
P4 O11 1.539(11) . ?
P4 O12 1.568(11) . ?
P4 C4 1.807(14) . ?
C1 C2 1.515(18) . ?
C3 C3 1.54(3) 2_567 ?
C4 C4 1.55(3) 2_764 ?
